data_2226545
loop_
_publ_author_name
'Mitsui, Ryosuke'
'Nagasawa, Atsushi'
'Noguchi, Keiichi'
'Okamoto, Akiko'
'Yonezawa, Noriyuki'

_publ_section_title
;
 1,8-Bis(4-chlorobenzoyl)-7-methoxynaphthalen-2-ol ethanol monosolvate
;
_journal_coeditor_code IS2562
_journal_issue 7
_journal_name_full 'Acta Crystallographica Section E'
_journal_page_first o1790
_journal_paper_doi 10.1107/S1600536810024074
_journal_volume 66
_journal_year 2010
_chemical_formula_iupac 'C25 H16 Cl2 O4, C2 H6 O'
_chemical_formula_moiety 'C25 H16 Cl2 O4, C2 H6 O'
_chemical_formula_sum 'C27 H22 Cl2 O5'
_chemical_formula_weight 497.35
_chemical_melting_point_gt 505.5
_chemical_melting_point_lt 506.5
_chemical_name_systematic
;
1,8-Bis(4-chlorobenzoyl)-7-methoxynaphthalen-2-ol ethanol monosolvate
;
_space_group_IT_number 82
_symmetry_cell_setting tetragonal
_symmetry_space_group_name_Hall 'I -4'
_symmetry_space_group_name_H-M 'I -4'
_atom_sites_solution_hydrogens geom
_atom_sites_solution_primary direct
_atom_sites_solution_secondary difmap
_audit_creation_method SHELXL-97
_cell_angle_alpha 90.00
_cell_angle_beta 90.00
_cell_angle_gamma 90.00
_cell_formula_units_Z 8
_cell_length_a 25.2992(5)
_cell_length_b 25.2992(5)
_cell_length_c 7.3068(2)
_cell_measurement_reflns_used 34431
_cell_measurement_temperature 193(2)
_cell_measurement_theta_max 68.2
_cell_measurement_theta_min 3.5
_cell_volume 4676.71(18)
_computing_cell_refinement 'PROCESS-AUTO (Rigaku, 1998)'
_computing_data_collection 'PROCESS-AUTO (Rigaku, 1998)'
_computing_data_reduction 'CrystalStructure (Rigaku/MSC, 2004)'
_computing_molecular_graphics 'ORTEPIII (Burnett & Johnson, 1996)'
_computing_publication_material 'SHELXL97 (Sheldrick, 2008)'
_computing_structure_refinement 'SHELXL97 (Sheldrick, 2008)'
_computing_structure_solution 'SIR2004 (Burla <i>et al.</i>,  2005)'
_diffrn_ambient_temperature 193(2)
_diffrn_detector_area_resol_mean 10.00
_diffrn_measured_fraction_theta_full 0.999
_diffrn_measured_fraction_theta_max 0.999
_diffrn_measurement_device_type 'Rigaku R-AXIS RAPID'
_diffrn_measurement_method \w
_diffrn_radiation_monochromator graphite
_diffrn_radiation_source 'rotating anode'
_diffrn_radiation_type CuK\a
_diffrn_radiation_wavelength 1.54187
_diffrn_reflns_av_R_equivalents 0.0586
_diffrn_reflns_av_sigmaI/netI 0.0378
_diffrn_reflns_limit_h_max 30
_diffrn_reflns_limit_h_min -30
_diffrn_reflns_limit_k_max 30
_diffrn_reflns_limit_k_min -29
_diffrn_reflns_limit_l_max 8
_diffrn_reflns_limit_l_min -8
_diffrn_reflns_number 43771
_diffrn_reflns_theta_full 68.24
_diffrn_reflns_theta_max 68.24
_diffrn_reflns_theta_min 3.49
_exptl_absorpt_coefficient_mu 2.813
_exptl_absorpt_correction_T_max 0.7662
_exptl_absorpt_correction_T_min 0.2832
_exptl_absorpt_correction_type numerical
_exptl_absorpt_process_details
;
(<i>NUMABS</i>; Higashi, 1999)
;
_exptl_crystal_colour yellow
_exptl_crystal_density_diffrn 1.413
_exptl_crystal_density_method 'not measured'
_exptl_crystal_description platelet
_exptl_crystal_F_000 2064
_exptl_crystal_size_max 0.60
_exptl_crystal_size_mid 0.10
_exptl_crystal_size_min 0.10
_refine_diff_density_max 0.413
_refine_diff_density_min -0.240
_refine_ls_abs_structure_details 'Flack (1983), 1951 Friedel pairs'
_refine_ls_abs_structure_Flack 0.425(17)
_refine_ls_extinction_coef 0.00147(14)
_refine_ls_extinction_expression Fc^*^=kFc[1+0.001xFc^2^\l^3^/sin(2\q)]^-1/4^
_refine_ls_extinction_method 'SHELXL97 (Sheldrick, 2008)'
_refine_ls_goodness_of_fit_ref 1.112
_refine_ls_hydrogen_treatment mixed
_refine_ls_matrix_type full
_refine_ls_number_parameters 322
_refine_ls_number_reflns 4272
_refine_ls_number_restraints 50
_refine_ls_restrained_S_all 1.117
_refine_ls_R_factor_all 0.0550
_refine_ls_R_factor_gt 0.0497
_refine_ls_shift/su_max 0.001
_refine_ls_shift/su_mean 0.000
_refine_ls_structure_factor_coef Fsqd
_refine_ls_weighting_details 'calc w=1/[\s^2^(Fo^2^)+(0.0883P)^2^+0.0000P] where P=(Fo^2^+2Fc^2^)/3'
_refine_ls_weighting_scheme calc
_refine_ls_wR_factor_gt 0.1391
_refine_ls_wR_factor_ref 0.1462
_reflns_number_gt 3676
_reflns_number_total 4272
_reflns_threshold_expression I>2sigma(I)
_cod_data_source_file is2562.cif
_cod_data_source_block I
_cod_database_code 2226545
_cod_database_fobs_code 2226545

loop_
_symmetry_equiv_pos_as_xyz
'x, y, z'
'y, -x, -z'
'-x, -y, z'
'-y, x, -z'
'x+1/2, y+1/2, z+1/2'
'y+1/2, -x+1/2, -z+1/2'
'-x+1/2, -y+1/2, z+1/2'
'-y+1/2, x+1/2, -z+1/2'

loop_
_atom_site_type_symbol
_atom_site_label
_atom_site_fract_x
_atom_site_fract_y
_atom_site_fract_z
_atom_site_U_iso_or_equiv
_atom_site_adp_type
_atom_site_calc_flag
_atom_site_refinement_flags
_atom_site_occupancy
_atom_site_disorder_assembly
_atom_site_disorder_group
Cl Cl1 0.05719(3) 0.03898(3) 0.17865(14) 0.0621(3) Uani d . 1 . .
Cl Cl2 -0.02496(4) 0.16783(4) 0.08841(16) 0.0770(3) Uani d . 1 . .
O O1 0.11592(9) 0.21618(9) 0.8263(4) 0.0551(6) Uani d . 1 . .
O O2 0.04808(10) 0.31611(10) 0.8034(4) 0.0612(6) Uani d . 1 . .
O O3 0.23047(8) 0.17133(9) 0.6041(4) 0.0598(6) Uani d U 1 . .
O O4 0.07574(10) 0.41241(9) 0.6105(4) 0.0678(7) Uani d . 1 . .
H H4O 0.0566 0.3955 0.6795 0.081 Uiso d R 1 . .
C C1 0.17824(11) 0.24765(13) 0.6109(5) 0.0479(7) Uani d . 1 . .
C C2 0.22785(13) 0.22437(13) 0.5843(5) 0.0522(8) Uani d . 1 . .
C C3 0.27296(13) 0.25544(15) 0.5449(5) 0.0566(9) Uani d . 1 . .
H H3 0.3063 0.2393 0.5240 0.068 Uiso calc R 1 . .
C C4 0.26750(14) 0.30881(15) 0.5375(5) 0.0584(9) Uani d . 1 . .
H H4 0.2979 0.3298 0.5153 0.070 Uiso calc R 1 . .
C C5 0.21886(14) 0.33392(14) 0.5614(5) 0.0545(8) Uani d . 1 . .
C C6 0.21545(15) 0.39011(14) 0.5502(5) 0.0612(9) Uani d . 1 . .
H H6 0.2467 0.4099 0.5287 0.073 Uiso calc R 1 . .
C C7 0.16923(16) 0.41585(14) 0.5690(6) 0.0645(10) Uani d . 1 . .
H H7 0.1681 0.4533 0.5609 0.077 Uiso calc R 1 . .
C C8 0.12273(14) 0.38691(13) 0.6008(5) 0.0560(8) Uani d . 1 . .
C C9 0.12359(12) 0.33224(12) 0.6194(5) 0.0506(8) Uani d . 1 . .
C C10 0.17206(12) 0.30356(13) 0.5983(5) 0.0489(7) Uani d . 1 . .
C C11 0.13535(12) 0.21062(13) 0.6754(5) 0.0488(7) Uani d . 1 . .
C C12 0.11815(12) 0.16695(12) 0.5514(5) 0.0464(7) Uani d . 1 . .
C C13 0.13067(13) 0.16708(13) 0.3672(5) 0.0521(8) Uani d . 1 . .
H H13 0.1527 0.1942 0.3194 0.063 Uiso calc R 1 . .
C C14 0.11142(14) 0.12794(14) 0.2511(5) 0.0548(8) Uani d . 1 . .
H H14 0.1190 0.1288 0.1238 0.066 Uiso calc R 1 . .
C C15 0.08117(12) 0.08796(12) 0.3244(5) 0.0501(7) Uani d . 1 . .
C C16 0.06922(13) 0.08626(13) 0.5068(5) 0.0535(8) Uani d . 1 . .
H H16 0.0488 0.0579 0.5545 0.064 Uiso calc R 1 . .
C C17 0.08686(12) 0.12576(13) 0.6207(5) 0.0527(8) Uani d . 1 . .
H H17 0.0778 0.1252 0.7469 0.063 Uiso calc R 1 . .
C C18 0.07059(13) 0.30794(12) 0.6591(5) 0.0513(8) Uani d . 1 . .
C C19 0.04529(13) 0.27497(13) 0.5116(5) 0.0510(8) Uani d . 1 . .
C C20 0.06054(14) 0.27961(14) 0.3330(6) 0.0572(8) Uani d . 1 . .
H H20 0.0868 0.3047 0.3000 0.069 Uiso calc R 1 . .
C C21 0.03752(15) 0.24741(15) 0.1975(6) 0.0625(9) Uani d . 1 . .
H H21 0.0478 0.2503 0.0729 0.075 Uiso calc R 1 . .
C C22 -0.00009(14) 0.21190(14) 0.2508(6) 0.0588(9) Uani d . 1 . .
C C23 -0.01677(14) 0.20716(14) 0.4298(6) 0.0610(9) Uani d . 1 . .
H H23 -0.0430 0.1820 0.4622 0.073 Uiso calc R 1 . .
C C24 0.00536(13) 0.23966(13) 0.5612(6) 0.0560(8) Uani d . 1 . .
H H24 -0.0065 0.2380 0.6844 0.067 Uiso calc R 1 . .
C C25 0.28018(15) 0.14558(17) 0.5787(7) 0.0720(11) Uani d U 1 . .
H H25A 0.2756 0.1073 0.5930 0.086 Uiso calc R 1 . .
H H25B 0.3054 0.1585 0.6700 0.086 Uiso calc R 1 . .
H H25C 0.2936 0.1532 0.4556 0.086 Uiso calc R 1 . .
C C26 0.10138(18) 0.4338(3) 0.0813(9) 0.1041(17) Uani d DU 1 . .
H H26A 0.1190 0.4317 0.2004 0.125 Uiso calc PR 0.63 A 1
H H26B 0.1041 0.4700 0.0339 0.125 Uiso calc PR 0.63 A 1
H H26C 0.1183 0.4093 -0.0045 0.125 Uiso calc PR 0.63 A 1
H H26D 0.1226 0.4626 0.1330 0.125 Uiso d PR 0.37 A 2
H H26E 0.1193 0.4193 -0.0264 0.125 Uiso d PR 0.37 A 2
H H26F 0.0969 0.4059 0.1731 0.125 Uiso d PR 0.37 A 2
C C27A 0.0461(3) 0.4197(4) 0.1019(11) 0.092(2) Uani d PDU 0.63 B 1
H H27A 0.0445 0.3839 0.1557 0.111 Uiso calc PR 0.63 B 1
H H27B 0.0302 0.4443 0.1919 0.111 Uiso calc PR 0.63 B 1
C C27B 0.0485(4) 0.4546(5) 0.028(2) 0.092(4) Uani d PDU 0.37 B 2
H H27C 0.0313 0.4689 0.1394 0.110 Uiso calc PR 0.37 B 2
H H27D 0.0539 0.4845 -0.0571 0.110 Uiso calc PR 0.37 B 2
O O5 0.01506(14) 0.42004(17) -0.0507(6) 0.1179(14) Uani d DU 1 . .
H H5O -0.0194(3) 0.4263(11) -0.026(3) 0.141 Uiso d D 1 . .

loop_
_atom_site_aniso_label
_atom_site_aniso_U_11
_atom_site_aniso_U_22
_atom_site_aniso_U_33
_atom_site_aniso_U_12
_atom_site_aniso_U_13
_atom_site_aniso_U_23
Cl1 0.0672(5) 0.0567(5) 0.0624(6) -0.0070(4) -0.0069(4) -0.0074(4)
Cl2 0.0848(6) 0.0637(5) 0.0826(7) 0.0000(4) -0.0310(6) -0.0117(5)
O1 0.0530(12) 0.0687(14) 0.0436(13) -0.0058(10) 0.0053(11) -0.0048(11)
O2 0.0612(14) 0.0643(14) 0.0580(16) -0.0030(11) 0.0122(13) -0.0105(13)
O3 0.0514(12) 0.0651(14) 0.0630(16) 0.0046(10) 0.0009(12) -0.0015(12)
O4 0.0671(15) 0.0577(14) 0.0787(19) -0.0015(11) 0.0040(14) 0.0011(13)
C1 0.0464(15) 0.0612(18) 0.0363(17) -0.0059(13) 0.0009(13) -0.0056(14)
C2 0.0526(18) 0.063(2) 0.0414(18) -0.0029(14) -0.0019(15) -0.0039(16)
C3 0.0462(17) 0.078(2) 0.0453(19) -0.0041(15) 0.0027(15) -0.0040(17)
C4 0.055(2) 0.077(2) 0.0428(19) -0.0147(17) -0.0010(16) -0.0027(17)
C5 0.0551(18) 0.066(2) 0.0423(18) -0.0132(15) 0.0018(15) -0.0058(16)
C6 0.069(2) 0.063(2) 0.052(2) -0.0227(17) 0.0005(18) -0.0029(17)
C7 0.074(2) 0.0544(19) 0.065(2) -0.0153(17) 0.002(2) -0.0025(18)
C8 0.0626(19) 0.0550(18) 0.051(2) -0.0080(15) 0.0049(17) -0.0070(16)
C9 0.0531(17) 0.0539(17) 0.0447(18) -0.0067(13) 0.0020(15) -0.0040(15)
C10 0.0501(17) 0.0591(18) 0.0374(17) -0.0100(13) -0.0018(14) -0.0068(14)
C11 0.0437(15) 0.0582(18) 0.0446(18) -0.0023(13) 0.0004(15) -0.0016(16)
C12 0.0424(15) 0.0536(17) 0.0431(18) 0.0012(12) -0.0031(14) -0.0002(14)
C13 0.0530(17) 0.0567(18) 0.047(2) -0.0071(13) 0.0036(15) 0.0008(15)
C14 0.0595(19) 0.062(2) 0.0432(18) -0.0040(16) 0.0029(15) -0.0015(16)
C15 0.0479(16) 0.0499(16) 0.0527(19) -0.0020(13) -0.0034(15) -0.0039(16)
C16 0.0545(18) 0.0499(18) 0.056(2) -0.0046(14) 0.0048(15) 0.0036(15)
C17 0.0553(17) 0.0524(17) 0.050(2) 0.0004(14) 0.0052(15) 0.0027(15)
C18 0.0519(17) 0.0506(17) 0.051(2) -0.0009(13) 0.0021(16) -0.0004(15)
C19 0.0485(17) 0.0518(18) 0.053(2) 0.0015(14) -0.0018(15) -0.0007(15)
C20 0.0587(19) 0.0565(19) 0.056(2) -0.0049(15) -0.0040(17) 0.0011(17)
C21 0.071(2) 0.066(2) 0.050(2) 0.0013(17) -0.0074(18) -0.0045(18)
C22 0.058(2) 0.0518(19) 0.066(2) 0.0023(15) -0.0163(17) -0.0054(17)
C23 0.0553(19) 0.0515(18) 0.076(3) -0.0047(14) -0.0056(19) -0.0023(18)
C24 0.0534(18) 0.0540(18) 0.061(2) -0.0039(14) 0.0014(16) 0.0005(17)
C25 0.068(2) 0.080(3) 0.067(3) 0.0053(18) 0.006(2) -0.002(2)
C26 0.078(3) 0.140(5) 0.095(4) 0.015(3) -0.018(3) -0.023(4)
C27A 0.104(5) 0.093(5) 0.080(6) 0.009(4) -0.002(4) -0.002(4)
C27B 0.080(7) 0.095(9) 0.102(11) -0.004(6) 0.001(7) -0.012(8)
O5 0.0704(19) 0.158(3) 0.125(4) 0.016(2) -0.007(2) -0.054(3)

loop_
_atom_type_symbol
_atom_type_description
_atom_type_scat_dispersion_real
_atom_type_scat_dispersion_imag
_atom_type_scat_source
C C 0.0181 0.0091 'International Tables Vol C Tables 4.2.6.8 and 6.1.1.4'
H H 0.0000 0.0000 'International Tables Vol C Tables 4.2.6.8 and 6.1.1.4'
Cl Cl 0.3639 0.7018 'International Tables Vol C Tables 4.2.6.8 and 6.1.1.4'
O O 0.0492 0.0322 'International Tables Vol C Tables 4.2.6.8 and 6.1.1.4'

loop_
_geom_angle_atom_site_label_1
_geom_angle_atom_site_label_2
_geom_angle_atom_site_label_3
_geom_angle_site_symmetry_1
_geom_angle_site_symmetry_3
_geom_angle
_geom_angle_publ_flag
C2 O3 C25 . . 118.8(3) ?
C8 O4 H4O . . 107.7 ?
C2 C1 C10 . . 120.4(3) ?
C2 C1 C11 . . 115.3(3) ?
C10 C1 C11 . . 123.9(3) ?
O3 C2 C1 . . 116.5(3) ?
O3 C2 C3 . . 122.3(3) ?
C1 C2 C3 . . 121.2(3) ?
C4 C3 C2 . . 118.6(3) ?
C4 C3 H3 . . 120.7 ?
C2 C3 H3 . . 120.7 ?
C3 C4 C5 . . 122.5(3) ?
C3 C4 H4 . . 118.8 ?
C5 C4 H4 . . 118.8 ?
C4 C5 C6 . . 120.0(3) ?
C4 C5 C10 . . 120.4(3) ?
C6 C5 C10 . . 119.6(3) ?
C7 C6 C5 . . 121.9(3) ?
C7 C6 H6 . . 119.0 ?
C5 C6 H6 . . 119.0 ?
C6 C7 C8 . . 119.5(3) ?
C6 C7 H7 . . 120.2 ?
C8 C7 H7 . . 120.2 ?
O4 C8 C9 . . 118.9(3) ?
O4 C8 C7 . . 119.7(3) ?
C9 C8 C7 . . 121.4(3) ?
C8 C9 C10 . . 120.4(3) ?
C8 C9 C18 . . 114.3(3) ?
C10 C9 C18 . . 125.2(3) ?
C1 C10 C9 . . 126.1(3) ?
C1 C10 C5 . . 116.9(3) ?
C9 C10 C5 . . 117.0(3) ?
O1 C11 C12 . . 121.2(3) ?
O1 C11 C1 . . 120.2(3) ?
C12 C11 C1 . . 118.6(3) ?
C13 C12 C17 . . 118.8(3) ?
C13 C12 C11 . . 121.5(3) ?
C17 C12 C11 . . 119.6(3) ?
C12 C13 C14 . . 120.8(3) ?
C12 C13 H13 . . 119.6 ?
C14 C13 H13 . . 119.6 ?
C15 C14 C13 . . 118.7(3) ?
C15 C14 H14 . . 120.7 ?
C13 C14 H14 . . 120.7 ?
C16 C15 C14 . . 121.7(3) ?
C16 C15 Cl1 . . 119.8(3) ?
C14 C15 Cl1 . . 118.5(3) ?
C15 C16 C17 . . 119.7(3) ?
C15 C16 H16 . . 120.2 ?
C17 C16 H16 . . 120.2 ?
C16 C17 C12 . . 120.3(3) ?
C16 C17 H17 . . 119.9 ?
C12 C17 H17 . . 119.9 ?
O2 C18 C9 . . 121.0(3) ?
O2 C18 C19 . . 121.1(3) ?
C9 C18 C19 . . 117.9(3) ?
C20 C19 C24 . . 120.5(3) ?
C20 C19 C18 . . 121.1(3) ?
C24 C19 C18 . . 118.4(3) ?
C19 C20 C21 . . 120.3(3) ?
C19 C20 H20 . . 119.8 ?
C21 C20 H20 . . 119.8 ?
C22 C21 C20 . . 117.9(4) ?
C22 C21 H21 . . 121.0 ?
C20 C21 H21 . . 121.0 ?
C21 C22 C23 . . 122.7(3) ?
C21 C22 Cl2 . . 118.5(3) ?
C23 C22 Cl2 . . 118.6(3) ?
C22 C23 C24 . . 118.9(3) ?
C22 C23 H23 . . 120.6 ?
C24 C23 H23 . . 120.6 ?
C23 C24 C19 . . 119.5(4) ?
C23 C24 H24 . . 120.2 ?
C19 C24 H24 . . 120.2 ?
O3 C25 H25A . . 109.5 ?
O3 C25 H25B . . 109.5 ?
H25A C25 H25B . . 109.5 ?
O3 C25 H25C . . 109.5 ?
H25A C25 H25C . . 109.5 ?
H25B C25 H25C . . 109.5 ?
C27A C26 H26A . . 109.5 ?
C27A C26 H26B . . 109.5 ?
H26A C26 H26B . . 109.5 ?
C27A C26 H26C . . 109.5 ?
H26A C26 H26C . . 109.5 ?
H26B C26 H26C . . 109.5 ?
C27B C26 H26D . . 109.3 ?
C27B C26 H26E . . 109.9 ?
H26D C26 H26E . . 109.5 ?
C27B C26 H26F . . 109.2 ?
H26D C26 H26F . . 109.5 ?
H26E C26 H26F . . 109.5 ?
O5 C27A C26 . . 117.9(6) ?
O5 C27A H27A . . 107.8 ?
C26 C27A H27A . . 107.8 ?
O5 C27A H27B . . 107.8 ?
C26 C27A H27B . . 107.8 ?
H27A C27A H27B . . 107.2 ?
O5 C27B C26 . . 116.6(8) ?
O5 C27B H27C . . 108.1 ?
C26 C27B H27C . . 108.1 ?
O5 C27B H27D . . 108.1 ?
C26 C27B H27D . . 108.1 ?
H27C C27B H27D . . 107.3 ?
C27B O5 H5O . . 114.2(14) ?
C27A O5 H5O . . 113.4(14) ?

loop_
_geom_bond_atom_site_label_1
_geom_bond_atom_site_label_2
_geom_bond_site_symmetry_2
_geom_bond_distance
_geom_bond_publ_flag
Cl1 C15 . 1.743(3) ?
Cl2 C22 . 1.746(4) ?
O1 C11 . 1.215(4) ?
O2 C18 . 1.216(4) ?
O3 C2 . 1.351(4) ?
O3 C25 . 1.428(4) ?
O4 C8 . 1.354(4) ?
O4 H4O . 0.8200 ?
C1 C2 . 1.400(5) ?
C1 C10 . 1.426(5) ?
C1 C11 . 1.509(4) ?
C2 C3 . 1.415(5) ?
C3 C4 . 1.358(5) ?
C3 H3 . 0.9500 ?
C4 C5 . 1.396(5) ?
C4 H4 . 0.9500 ?
C5 C6 . 1.427(5) ?
C5 C10 . 1.437(4) ?
C6 C7 . 1.345(6) ?
C6 H6 . 0.9500 ?
C7 C8 . 1.405(5) ?
C7 H7 . 0.9500 ?
C8 C9 . 1.390(5) ?
C9 C10 . 1.433(5) ?
C9 C18 . 1.503(4) ?
C11 C12 . 1.494(5) ?
C12 C13 . 1.382(5) ?
C12 C17 . 1.403(4) ?
C13 C14 . 1.392(5) ?
C13 H13 . 0.9500 ?
C14 C15 . 1.377(5) ?
C14 H14 . 0.9500 ?
C15 C16 . 1.367(5) ?
C16 C17 . 1.375(5) ?
C16 H16 . 0.9500 ?
C17 H17 . 0.9500 ?
C18 C19 . 1.506(5) ?
C19 C20 . 1.366(6) ?
C19 C24 . 1.396(5) ?
C20 C21 . 1.408(5) ?
C20 H20 . 0.9500 ?
C21 C22 . 1.365(5) ?
C21 H21 . 0.9500 ?
C22 C23 . 1.379(6) ?
C23 C24 . 1.383(5) ?
C23 H23 . 0.9500 ?
C24 H24 . 0.9500 ?
C25 H25A . 0.9800 ?
C25 H25B . 0.9800 ?
C25 H25C . 0.9800 ?
C26 C27A . 1.451(7) ?
C26 C27B . 1.488(8) ?
C26 H26A . 0.9800 ?
C26 H26B . 0.9800 ?
C26 H26C . 0.9800 ?
C26 H26D . 0.9800 ?
C26 H26E . 0.9800 ?
C26 H26F . 0.9800 ?
C27A O5 . 1.364(7) ?
C27A H27A . 0.9900 ?
C27A H27B . 0.9900 ?
C27B O5 . 1.347(8) ?
C27B H27C . 0.9900 ?
C27B H27D . 0.9900 ?
O5 H5O . 0.904(10) ?

loop_
_geom_hbond_atom_site_label_D
_geom_hbond_atom_site_label_H
_geom_hbond_atom_site_label_A
_geom_hbond_site_symmetry_A
_geom_hbond_distance_DH
_geom_hbond_distance_HA
_geom_hbond_distance_DA
_geom_hbond_angle_DHA
O4 H4O O2 . 0.82 2.21 2.900(4) 141
O4 H4O O5 1_556 0.82 2.32 2.919(5) 131
O5 H5O O4 6_455 0.904(11) 1.833(11) 2.636(4) 147(2)
C21 H21 O2 1_554 0.95 2.58 3.374(5) 141

loop_
_geom_torsion_atom_site_label_1
_geom_torsion_atom_site_label_2
_geom_torsion_atom_site_label_3
_geom_torsion_atom_site_label_4
_geom_torsion_site_symmetry_1
_geom_torsion_site_symmetry_2
_geom_torsion_site_symmetry_3
_geom_torsion_site_symmetry_4
_geom_torsion
_geom_torsion_publ_flag
C25 O3 C2 C1 . . . . -179.9(3) ?
C25 O3 C2 C3 . . . . -2.0(5) ?
C10 C1 C2 O3 . . . . 178.1(3) ?
C11 C1 C2 O3 . . . . 5.4(5) ?
C10 C1 C2 C3 . . . . 0.1(5) ?
C11 C1 C2 C3 . . . . -172.5(3) ?
O3 C2 C3 C4 . . . . -176.3(3) ?
C1 C2 C3 C4 . . . . 1.6(5) ?
C2 C3 C4 C5 . . . . -2.2(5) ?
C3 C4 C5 C6 . . . . -179.3(4) ?
C3 C4 C5 C10 . . . . 1.1(5) ?
C4 C5 C6 C7 . . . . 178.8(4) ?
C10 C5 C6 C7 . . . . -1.6(6) ?
C5 C6 C7 C8 . . . . 0.0(6) ?
C6 C7 C8 O4 . . . . -176.6(4) ?
C6 C7 C8 C9 . . . . 2.2(6) ?
O4 C8 C9 C10 . . . . 176.0(3) ?
C7 C8 C9 C10 . . . . -2.8(6) ?
O4 C8 C9 C18 . . . . -3.2(5) ?
C7 C8 C9 C18 . . . . 178.1(4) ?
C2 C1 C10 C9 . . . . 178.9(3) ?
C11 C1 C10 C9 . . . . -9.1(5) ?
C2 C1 C10 C5 . . . . -1.2(5) ?
C11 C1 C10 C5 . . . . 170.8(3) ?
C8 C9 C10 C1 . . . . -178.9(3) ?
C18 C9 C10 C1 . . . . 0.2(6) ?
C8 C9 C10 C5 . . . . 1.2(5) ?
C18 C9 C10 C5 . . . . -179.8(3) ?
C4 C5 C10 C1 . . . . 0.6(5) ?
C6 C5 C10 C1 . . . . -179.0(3) ?
C4 C5 C10 C9 . . . . -179.4(3) ?
C6 C5 C10 C9 . . . . 0.9(5) ?
C2 C1 C11 O1 . . . . 114.4(4) ?
C10 C1 C11 O1 . . . . -58.0(5) ?
C2 C1 C11 C12 . . . . -64.7(4) ?
C10 C1 C11 C12 . . . . 122.9(3) ?
O1 C11 C12 C13 . . . . 165.1(3) ?
C1 C11 C12 C13 . . . . -15.8(5) ?
O1 C11 C12 C17 . . . . -12.4(5) ?
C1 C11 C12 C17 . . . . 166.7(3) ?
C17 C12 C13 C14 . . . . 1.8(5) ?
C11 C12 C13 C14 . . . . -175.7(3) ?
C12 C13 C14 C15 . . . . -2.3(5) ?
C13 C14 C15 C16 . . . . 0.8(5) ?
C13 C14 C15 Cl1 . . . . -179.9(3) ?
C14 C15 C16 C17 . . . . 1.1(5) ?
Cl1 C15 C16 C17 . . . . -178.1(2) ?
C15 C16 C17 C12 . . . . -1.6(5) ?
C13 C12 C17 C16 . . . . 0.2(5) ?
C11 C12 C17 C16 . . . . 177.8(3) ?
C8 C9 C18 O2 . . . . -67.1(4) ?
C10 C9 C18 O2 . . . . 113.8(4) ?
C8 C9 C18 C19 . . . . 110.5(4) ?
C10 C9 C18 C19 . . . . -68.6(5) ?
O2 C18 C19 C20 . . . . 157.9(4) ?
C9 C18 C19 C20 . . . . -19.7(5) ?
O2 C18 C19 C24 . . . . -21.6(5) ?
C9 C18 C19 C24 . . . . 160.9(3) ?
C24 C19 C20 C21 . . . . -2.3(5) ?
C18 C19 C20 C21 . . . . 178.2(3) ?
C19 C20 C21 C22 . . . . 0.0(5) ?
C20 C21 C22 C23 . . . . 1.2(6) ?
C20 C21 C22 Cl2 . . . . -174.6(3) ?
C21 C22 C23 C24 . . . . 0.0(6) ?
Cl2 C22 C23 C24 . . . . 175.8(3) ?
C22 C23 C24 C19 . . . . -2.4(5) ?
C20 C19 C24 C23 . . . . 3.5(5) ?
C18 C19 C24 C23 . . . . -177.0(3) ?
C27B C26 C27A O5 . . . . 49.3(9) ?
C27A C26 C27B O5 . . . . -49.3(9) ?
C26 C27B O5 C27A . . . . 48.9(9) ?
C26 C27A O5 C27B . . . . -51.4(9) ?
